data_9012257
loop_
_publ_author_name
'Foecker, A. J.'
'Jeitschko, W.'

_publ_section_title
;
 The atomic order of the pnictogen and chalcogen atoms in equiatomic ternary
 compounds TPnCh (T = Ni, Pd; Pn = P, As, Sb; Ch = S, Se, Te)
;
_journal_name_full 'Journal of Solid State Chemistry'
_journal_page_first 69
_journal_page_last 78
_journal_paper_doi 10.1006/jssc.2001.9342
_journal_volume 162
_journal_year 2001
_chemical_formula_structural NiPS
_chemical_formula_sum 'Ni P S'
_space_group_IT_number 198
_symmetry_space_group_name_Hall 'P 2ac 2ab 3'
_symmetry_space_group_name_H-M 'P 21 3'
_cell_angle_alpha 90
_cell_angle_beta 90
_cell_angle_gamma 90
_cell_length_a 5.5386
_cell_length_b 5.5386
_cell_length_c 5.5386
_cell_formula_units_Z 4
_cell_volume 169.903
_database_code_amcsd 0014007
_exptl_crystal_density_diffrn 4.759
_cod_database_code 9012257
_amcsd_formula_title NiPS

loop_
_space_group_symop_operation_xyz
x,y,z
1/2-z,-x,1/2+y
-z,1/2+x,1/2-y
1/2+z,1/2-x,-y
z,x,y
1/2+y,1/2-z,-x
1/2-y,-z,1/2+x
-y,1/2+z,1/2-x
y,z,x
-x,1/2+y,1/2-z
1/2+x,1/2-y,-z
1/2-x,-y,1/2+z

loop_
_atom_site_aniso_label
_atom_site_aniso_U_11
_atom_site_aniso_U_22
_atom_site_aniso_U_33
_atom_site_aniso_U_12
_atom_site_aniso_U_13
_atom_site_aniso_U_23
Ni 0.00516 0.00516 0.00516 0.00002 0.00002 0.00002
P 0.00480 0.00480 0.00480 0.00020 0.00020 0.00020
S 0.00710 0.00710 0.00710 0.00030 0.00030 0.00030

loop_
_atom_site_label
_atom_site_fract_x
_atom_site_fract_y
_atom_site_fract_z
_atom_site_U_iso_or_equiv
Ni 0.00000 0.00000 0.00000 0.00516
P 0.61180 0.61180 0.61180 0.00480
S 0.38820 0.38820 0.38820 0.00710

loop_
_cod_related_entry_id
_cod_related_entry_database
_cod_related_entry_code
1 AMCSD 0014007
